data_4331533
loop_
_publ_author_name
'Yao, Hong-Chang'
'Li, Yi-Zhi'
'Song, You'
'Ma, Yun-Sheng'
'Zheng, Li-Min'
'Xin, Xin-Quan'

_publ_section_title
;
 Dodecanuclear Manganese(III) Phosphonates with Cage Structures
;
_journal_issue 1
_journal_name_full 'Inorganic Chemistry'
_journal_page_first 59
_journal_page_last 65
_journal_paper_doi 10.1021/ic050775e
_journal_volume 45
_journal_year 2006
_chemical_formula_sum 'C168 H240 Mn24 N12 O97 P14'
_chemical_formula_weight 5731.86
_chemical_name_systematic ?
_space_group_IT_number 9
_symmetry_cell_setting monoclinic
_symmetry_space_group_name_Hall 'C -2yc'
_symmetry_space_group_name_H-M 'C 1 c 1'
_atom_sites_solution_hydrogens geom
_atom_sites_solution_primary direct
_atom_sites_solution_secondary difmap
_audit_creation_method SHELXL-97
_cell_angle_alpha 90.00
_cell_angle_beta 120.168(11)
_cell_angle_gamma 90.00
_cell_formula_units_Z 2
_cell_length_a 35.253(17)
_cell_length_b 21.825(11)
_cell_length_c 22.101(11)
_cell_measurement_reflns_used 910
_cell_measurement_temperature 293(2)
_cell_measurement_theta_max 16.902
_cell_measurement_theta_min 2.701
_cell_volume 14701(13)
_computing_cell_refinement SMART
_computing_data_collection 'SMART (Bruker, 2000)'
_computing_data_reduction 'SAINT (Bruker, 2000)'
_computing_molecular_graphics SHELXTL
_computing_publication_material SHELXTL
_computing_structure_refinement SHELXTL
_computing_structure_solution 'SHELXTL (Bruker, 2000)'
_diffrn_ambient_temperature 293(2)
_diffrn_measured_fraction_theta_full 0.992
_diffrn_measured_fraction_theta_max 0.992
_diffrn_radiation_monochromator graphite
_diffrn_radiation_source 'fine-focus sealed tube'
_diffrn_radiation_type MoK\a
_diffrn_radiation_wavelength 0.71073
_diffrn_reflns_av_R_equivalents 0.0486
_diffrn_reflns_av_sigmaI/netI 0.0950
_diffrn_reflns_limit_h_max 43
_diffrn_reflns_limit_h_min -21
_diffrn_reflns_limit_k_max 26
_diffrn_reflns_limit_k_min -26
_diffrn_reflns_limit_l_max 20
_diffrn_reflns_limit_l_min -27
_diffrn_reflns_number 39273
_diffrn_reflns_theta_full 26.00
_diffrn_reflns_theta_max 26.00
_diffrn_reflns_theta_min 1.78
_exptl_absorpt_coefficient_mu 1.139
_exptl_absorpt_correction_T_max 0.84
_exptl_absorpt_correction_T_min 0.81
_exptl_absorpt_correction_type multi-scan
_exptl_absorpt_process_details 'SADABS (Bruker, 2000)'
_exptl_crystal_colour black
_exptl_crystal_density_diffrn 1.295
_exptl_crystal_density_method 'not measured'
_exptl_crystal_description block
_exptl_crystal_F_000 5836
_exptl_crystal_size_max 0.2
_exptl_crystal_size_mid 0.15
_exptl_crystal_size_min 0.15
_refine_diff_density_max 0.689
_refine_diff_density_min -0.694
_refine_diff_density_rms 0.085
_refine_ls_abs_structure_details 'Flack H D (1983), Acta Cryst. A39, 876-881'
_refine_ls_abs_structure_Flack 0.020(15)
_refine_ls_extinction_method none
_refine_ls_goodness_of_fit_ref 1.065
_refine_ls_hydrogen_treatment mixed
_refine_ls_matrix_type fullcycle
_refine_ls_number_parameters 1600
_refine_ls_number_reflns 18764
_refine_ls_number_restraints 2
_refine_ls_restrained_S_all 1.065
_refine_ls_R_factor_all 0.0871
_refine_ls_R_factor_gt 0.0657
_refine_ls_shift/su_max 0.001
_refine_ls_shift/su_mean 0.000
_refine_ls_structure_factor_coef Fsqd
_refine_ls_weighting_details 'calc w=1/[\s^2^(Fo^2^)+(0.0629P)^2^+0.0000P] where P=(Fo^2^+2Fc^2^)/3'
_refine_ls_weighting_scheme calc
_refine_ls_wR_factor_gt 0.1244
_refine_ls_wR_factor_ref 0.1294
_reflns_number_gt 14733
_reflns_number_total 18764
_reflns_threshold_expression >2sigma(I)
_cod_data_source_file ic050775esup1.cif
_cod_data_source_block '[Mn12O8(O2CMe)6(O3PC6H9)7(bipy)3'
_cod_depositor_comments
;
The following automatic conversions were performed:

'_symmetry_cell_setting' value 'Monoclinic' changed to 'monoclinic'
according to /home/saulius/struct/CIF-dictionaries/cif_core.dic
dictionary named 'cif_core.dic' version 2.4.2 from 2011-04-26.

Automatic conversion script
Id: cif_fix_values 1891 2012-01-12 08:04:46Z andrius 
;
_cod_original_sg_symbol_H-M 'C c '
_cod_database_code 4331533

loop_
_symmetry_equiv_pos_as_xyz
'x, y, z'
'x, -y, z+1/2'
'x+1/2, y+1/2, z'
'x+1/2, -y+1/2, z+1/2'

loop_
_atom_site_label
_atom_site_type_symbol
_atom_site_fract_x
_atom_site_fract_y
_atom_site_fract_z
_atom_site_U_iso_or_equiv
_atom_site_adp_type
_atom_site_occupancy
_atom_site_symmetry_multiplicity
_atom_site_calc_flag
_atom_site_refinement_flags
Mn1 Mn 0.40889(4) 0.14497(5) -0.11292(7) 0.0464(3) Uani 1 1 d .
Mn2 Mn 0.48540(4) 0.40163(5) -0.00856(6) 0.0397(3) Uani 1 1 d .
Mn3 Mn 0.57369(4) 0.17560(5) 0.17787(6) 0.0446(3) Uani 1 1 d .
Mn4 Mn 0.41510(4) 0.17896(5) 0.04748(6) 0.0406(3) Uani 1 1 d .
Mn5 Mn 0.33899(5) 0.22102(6) -0.08442(7) 0.0507(3) Uani 1 1 d .
Mn6 Mn 0.41165(5) 0.31945(5) 0.02355(6) 0.0473(3) Uani 1 1 d .
Mn7 Mn 0.47120(4) 0.40958(5) 0.12838(6) 0.0481(3) Uani 1 1 d .
Mn8 Mn 0.48621(4) 0.26251(4) 0.16257(6) 0.0305(2) Uani 1 1 d .
Mn9 Mn 0.49301(4) 0.13172(5) 0.20130(6) 0.0336(2) Uani 1 1 d .
Mn10 Mn 0.33418(4) 0.23283(5) 0.06576(7) 0.0345(2) Uani 1 1 d .
Mn11 Mn 0.38931(4) 0.35080(5) 0.14952(6) 0.0352(2) Uani 1 1 d .
Mn12 Mn 0.41970(4) 0.21861(4) 0.21850(6) 0.0299(2) Uani 1 1 d .
P1 P 0.41750(6) 0.29174(8) -0.11191(9) 0.0316(4) Uani 1 1 d .
P2 P 0.55359(7) 0.32247(10) 0.12528(10) 0.0463(5) Uani 1 1 d .
P3 P 0.49338(7) 0.10848(8) 0.04711(10) 0.0323(4) Uani 1 1 d .
P4 P 0.31372(7) 0.34083(9) -0.04050(10) 0.0472(5) Uani 1 1 d .
P5 P 0.48832(7) 0.35420(9) 0.26808(10) 0.0458(5) Uani 1 1 d .
P6 P 0.39746(6) 0.09329(8) 0.13854(9) 0.0314(4) Uani 1 1 d .
P7 P 0.33918(7) 0.27795(10) 0.19707(10) 0.0432(5) Uani 1 1 d .
N1 N 0.3929(2) 0.0533(3) -0.1159(3) 0.0453(16) Uani 1 1 d .
N2 N 0.4348(2) 0.1085(3) -0.1702(3) 0.0437(15) Uani 1 1 d .
N3 N 0.5137(2) 0.4221(3) -0.0693(3) 0.0451(16) Uani 1 1 d .
N4 N 0.4415(2) 0.4633(3) -0.0808(3) 0.0463(15) Uani 1 1 d .
N5 N 0.6303(2) 0.1657(3) 0.1735(3) 0.0418(14) Uani 1 1 d .
N6 N 0.6220(2) 0.2127(3) 0.2739(3) 0.0427(14) Uani 1 1 d .
C1 C 0.3688(2) 0.0313(4) -0.0869(4) 0.0448(19) Uani 1 1 d .
H1 H 0.3608 0.0571 -0.0617 0.054 Uiso 1 1 calc R
C2 C 0.3568(3) -0.0299(4) -0.0959(4) 0.056(2) Uani 1 1 d .
H2 H 0.3399 -0.0449 -0.0778 0.067 Uiso 1 1 calc R
C3 C 0.3699(3) -0.0696(4) -0.1319(4) 0.051(2) Uani 1 1 d .
H3 H 0.3626 -0.1110 -0.1367 0.061 Uiso 1 1 calc R
C4 C 0.3938(3) -0.0450(5) -0.1600(5) 0.068(3) Uani 1 1 d .
H4 H 0.4019 -0.0704 -0.1855 0.082 Uiso 1 1 calc R
C5 C 0.4059(3) 0.0139(5) -0.1519(4) 0.063(2) Uani 1 1 d .
C6 C 0.4318(3) 0.0457(4) -0.1756(4) 0.0485(19) Uani 1 1 d .
C7 C 0.4532(3) 0.0121(4) -0.2039(4) 0.063(3) Uani 1 1 d .
H7 H 0.4514 -0.0304 -0.2062 0.076 Uiso 1 1 calc R
C8 C 0.4772(3) 0.0437(4) -0.2287(4) 0.061(2) Uani 1 1 d .
H8 H 0.4906 0.0224 -0.2494 0.073 Uiso 1 1 calc R
C9 C 0.4809(3) 0.1081(5) -0.2221(5) 0.066(3) Uani 1 1 d .
H9 H 0.4975 0.1293 -0.2372 0.080 Uiso 1 1 calc R
C10 C 0.4599(3) 0.1393(5) -0.1933(5) 0.059(2) Uani 1 1 d .
H10 H 0.4624 0.1818 -0.1892 0.071 Uiso 1 1 calc R
C11 C 0.5534(3) 0.3964(3) -0.0583(4) 0.0419(17) Uani 1 1 d .
H11 H 0.5699 0.3711 -0.0200 0.050 Uiso 1 1 calc R
C12 C 0.5681(3) 0.4094(4) -0.1057(4) 0.056(2) Uani 1 1 d .
H12 H 0.5945 0.3935 -0.0983 0.068 Uiso 1 1 calc R
C13 C 0.5430(3) 0.4457(4) -0.1626(5) 0.0499(19) Uani 1 1 d .
H13 H 0.5527 0.4539 -0.1940 0.060 Uiso 1 1 calc R
C14 C 0.5035(3) 0.4706(4) -0.1747(4) 0.050(2) Uani 1 1 d .
H14 H 0.4868 0.4949 -0.2139 0.060 Uiso 1 1 calc R
C15 C 0.4890(2) 0.4588(3) -0.1281(4) 0.0381(16) Uani 1 1 d .
C16 C 0.4508(3) 0.4824(4) -0.1329(4) 0.0420(17) Uani 1 1 d .
C17 C 0.4220(3) 0.5225(4) -0.1849(5) 0.061(2) Uani 1 1 d .
H17 H 0.4272 0.5338 -0.2206 0.074 Uiso 1 1 calc R
C18 C 0.3858(3) 0.5457(4) -0.1840(5) 0.066(3) Uani 1 1 d .
H18 H 0.3672 0.5735 -0.2178 0.079 Uiso 1 1 calc R
C19 C 0.3776(3) 0.5265(4) -0.1309(5) 0.057(2) Uani 1 1 d .
H19 H 0.3532 0.5415 -0.1299 0.068 Uiso 1 1 calc R
C20 C 0.4054(3) 0.4856(4) -0.0801(4) 0.0489(19) Uani 1 1 d .
H20 H 0.3996 0.4732 -0.0454 0.059 Uiso 1 1 calc R
C21 C 0.6322(3) 0.1427(4) 0.1170(4) 0.051(2) Uani 1 1 d .
H21 H 0.6068 0.1268 0.0794 0.062 Uiso 1 1 calc R
C22 C 0.6703(3) 0.1424(4) 0.1144(4) 0.0440(19) Uani 1 1 d .
H22 H 0.6711 0.1254 0.0764 0.053 Uiso 1 1 calc R
C23 C 0.7079(3) 0.1685(4) 0.1701(5) 0.061(2) Uani 1 1 d .
H23 H 0.7339 0.1689 0.1691 0.074 Uiso 1 1 calc R
C24 C 0.7068(3) 0.1937(5) 0.2269(5) 0.063(3) Uani 1 1 d .
H24 H 0.7315 0.2123 0.2632 0.076 Uiso 1 1 calc R
C25 C 0.6681(3) 0.1905(4) 0.2282(4) 0.0430(18) Uani 1 1 d .
C26 C 0.6644(3) 0.2146(3) 0.2880(4) 0.0384(16) Uani 1 1 d .
C27 C 0.6974(3) 0.2388(3) 0.3517(4) 0.0415(18) Uani 1 1 d .
H27 H 0.7261 0.2411 0.3605 0.050 Uiso 1 1 calc R
C28 C 0.6877(3) 0.2594(5) 0.4015(5) 0.058(2) Uani 1 1 d .
H28 H 0.7096 0.2756 0.4436 0.070 Uiso 1 1 calc R
C29 C 0.6447(3) 0.2556(4) 0.3881(4) 0.047(2) Uani 1 1 d .
H29 H 0.6380 0.2686 0.4217 0.057 Uiso 1 1 calc R
C30 C 0.6120(3) 0.2327(3) 0.3249(4) 0.0432(19) Uani 1 1 d .
H30 H 0.5833 0.2304 0.3161 0.052 Uiso 1 1 calc R
C31 C 0.3821(3) 0.3253(4) -0.1954(5) 0.054(2) Uani 1 1 d .
C32 C 0.4009(3) 0.3231(5) -0.2442(5) 0.058(2) Uani 1 1 d .
H32A H 0.4306 0.3389 -0.2196 0.069 Uiso 1 1 calc R
H32B H 0.4022 0.2808 -0.2564 0.069 Uiso 1 1 calc R
C33 C 0.3745(3) 0.3595(4) -0.3104(5) 0.056(2) Uani 1 1 d .
H33A H 0.3745 0.3383 -0.3490 0.067 Uiso 1 1 calc R
H33B H 0.3881 0.3992 -0.3054 0.067 Uiso 1 1 calc R
C34 C 0.3269(3) 0.3683(5) -0.3269(5) 0.064(3) Uani 1 1 d .
H34A H 0.3110 0.3915 -0.3700 0.077 Uiso 1 1 calc R
H34B H 0.3131 0.3284 -0.3347 0.077 Uiso 1 1 calc R
C35 C 0.3228(4) 0.4012(5) -0.2695(5) 0.065(3) Uani 1 1 d .
H35A H 0.2924 0.4046 -0.2817 0.078 Uiso 1 1 calc R
H35B H 0.3356 0.4419 -0.2613 0.078 Uiso 1 1 calc R
C36 C 0.3487(3) 0.3598(4) -0.2048(5) 0.050(2) Uani 1 1 d .
H36 H 0.3405 0.3591 -0.1709 0.060 Uiso 1 1 calc R
C37 C 0.6032(3) 0.3634(5) 0.1891(5) 0.061(3) Uani 1 1 d .
C38 C 0.6351(3) 0.3717(5) 0.1614(5) 0.062(3) Uani 1 1 d .
H38A H 0.6433 0.3316 0.1526 0.075 Uiso 1 1 calc R
H38B H 0.6202 0.3935 0.1172 0.075 Uiso 1 1 calc R
C39 C 0.6760(3) 0.4062(5) 0.2112(4) 0.064(3) Uani 1 1 d .
H39A H 0.6811 0.4365 0.1839 0.077 Uiso 1 1 calc R
H39B H 0.7003 0.3774 0.2286 0.077 Uiso 1 1 calc R
C40 C 0.6794(4) 0.4388(5) 0.2741(6) 0.079(4) Uani 1 1 d .
H40A H 0.6672 0.4796 0.2600 0.094 Uiso 1 1 calc R
H40B H 0.7101 0.4432 0.3091 0.094 Uiso 1 1 calc R
C41 C 0.6561(4) 0.4065(5) 0.3072(5) 0.070(3) Uani 1 1 d .
H41A H 0.6756 0.3759 0.3396 0.083 Uiso 1 1 calc R
H41B H 0.6500 0.4362 0.3338 0.083 Uiso 1 1 calc R
C42 C 0.6137(3) 0.3759(4) 0.2550(4) 0.050(2) Uani 1 1 d .
H42 H 0.5938 0.3652 0.2693 0.059 Uiso 1 1 calc R
C43 C 0.4998(3) 0.0282(4) 0.0480(4) 0.047(2) Uani 1 1 d .
C44 C 0.4738(3) -0.0047(4) 0.0744(5) 0.060(3) Uani 1 1 d .
H44A H 0.4433 0.0077 0.0470 0.072 Uiso 1 1 calc R
H44B H 0.4844 0.0071 0.1226 0.072 Uiso 1 1 calc R
C45 C 0.4767(3) -0.0739(4) 0.0705(5) 0.062(3) Uani 1 1 d .
H45A H 0.4967 -0.0898 0.1169 0.074 Uiso 1 1 calc R
H45B H 0.4480 -0.0916 0.0550 0.074 Uiso 1 1 calc R
C46 C 0.4924(3) -0.0935(5) 0.0210(5) 0.064(3) Uani 1 1 d .
H46A H 0.4953 -0.1378 0.0232 0.077 Uiso 1 1 calc R
H46B H 0.4699 -0.0830 -0.0263 0.077 Uiso 1 1 calc R
C47 C 0.5353(3) -0.0662(4) 0.0343(5) 0.058(2) Uani 1 1 d .
H47A H 0.5420 -0.0792 -0.0013 0.070 Uiso 1 1 calc R
H47B H 0.5592 -0.0787 0.0798 0.070 Uiso 1 1 calc R
C48 C 0.5289(3) 0.0024(4) 0.0318(5) 0.060(3) Uani 1 1 d .
H48 H 0.5450 0.0275 0.0189 0.072 Uiso 1 1 calc R
C49 C 0.2742(3) 0.3997(4) -0.0874(4) 0.056(2) Uani 1 1 d .
C50 C 0.2622(3) 0.4163(4) -0.1616(4) 0.055(2) Uani 1 1 d .
H50A H 0.2487 0.3801 -0.1898 0.066 Uiso 1 1 calc R
H50B H 0.2896 0.4224 -0.1608 0.066 Uiso 1 1 calc R
C51 C 0.2328(4) 0.4701(4) -0.2022(5) 0.064(3) Uani 1 1 d .
H51A H 0.2442 0.4872 -0.2304 0.077 Uiso 1 1 calc R
H51B H 0.2040 0.4536 -0.2344 0.077 Uiso 1 1 calc R
C52 C 0.2265(4) 0.5223(5) -0.1637(5) 0.069(3) Uani 1 1 d .
H52A H 0.2007 0.5464 -0.1940 0.083 Uiso 1 1 calc R
H52B H 0.2521 0.5488 -0.1416 0.083 Uiso 1 1 calc R
C53 C 0.2207(3) 0.4855(4) -0.1100(5) 0.056(2) Uani 1 1 d .
H53A H 0.2188 0.5151 -0.0788 0.067 Uiso 1 1 calc R
H53B H 0.1921 0.4661 -0.1355 0.067 Uiso 1 1 calc R
C54 C 0.2524(3) 0.4369(4) -0.0643(4) 0.056(2) Uani 1 1 d .
H54 H 0.2574 0.4317 -0.0191 0.067 Uiso 1 1 calc R
C55 C 0.5230(3) 0.3711(4) 0.3583(4) 0.0426(18) Uani 1 1 d .
C56 C 0.5022(3) 0.3679(4) 0.4026(4) 0.058(2) Uani 1 1 d .
H56A H 0.4899 0.3271 0.3973 0.070 Uiso 1 1 calc R
H56B H 0.4777 0.3964 0.3831 0.070 Uiso 1 1 calc R
C57 C 0.5297(3) 0.3811(5) 0.4812(4) 0.064(3) Uani 1 1 d .
H57A H 0.5139 0.4099 0.4937 0.076 Uiso 1 1 calc R
H57B H 0.5328 0.3433 0.5065 0.076 Uiso 1 1 calc R
C58 C 0.5747(4) 0.4064(6) 0.5052(5) 0.076(3) Uani 1 1 d .
H58A H 0.5955 0.3812 0.5439 0.092 Uiso 1 1 calc R
H58B H 0.5758 0.4470 0.5238 0.092 Uiso 1 1 calc R
C59 C 0.5911(3) 0.4116(5) 0.4541(4) 0.063(3) Uani 1 1 d .
H59A H 0.5896 0.4543 0.4409 0.076 Uiso 1 1 calc R
H59B H 0.6217 0.3996 0.4779 0.076 Uiso 1 1 calc R
C60 C 0.5670(3) 0.3741(4) 0.3885(4) 0.0416(18) Uani 1 1 d .
H60 H 0.5818 0.3539 0.3696 0.050 Uiso 1 1 calc R
C61 C 0.3681(3) 0.0238(4) 0.1270(4) 0.045(2) Uani 1 1 d .
C62 C 0.3796(3) -0.0247(4) 0.0900(4) 0.054(2) Uani 1 1 d .
H62A H 0.4112 -0.0308 0.1153 0.064 Uiso 1 1 calc R
H62B H 0.3712 -0.0103 0.0434 0.064 Uiso 1 1 calc R
C63 C 0.3572(3) -0.0856(4) 0.0844(5) 0.060(2) Uani 1 1 d .
H63A H 0.3774 -0.1187 0.0919 0.072 Uiso 1 1 calc R
H63B H 0.3321 -0.0899 0.0375 0.072 Uiso 1 1 calc R
C64 C 0.3417(3) -0.0909(5) 0.1375(5) 0.070(3) Uani 1 1 d .
H64A H 0.3262 -0.1295 0.1297 0.084 Uiso 1 1 calc R
H64B H 0.3673 -0.0926 0.1840 0.084 Uiso 1 1 calc R
C65 C 0.3121(3) -0.0402(4) 0.1366(5) 0.054(2) Uani 1 1 d .
H65A H 0.3062 -0.0450 0.1747 0.065 Uiso 1 1 calc R
H65B H 0.2845 -0.0399 0.0927 0.065 Uiso 1 1 calc R
C66 C 0.3380(3) 0.0186(4) 0.1454(4) 0.054(2) Uani 1 1 d .
H66 H 0.3321 0.0526 0.1647 0.065 Uiso 1 1 calc R
C67 C 0.3071(3) 0.2825(4) 0.2395(4) 0.0443(19) Uani 1 1 d .
C68 C 0.2745(3) 0.2308(4) 0.2237(5) 0.056(2) Uani 1 1 d .
H68A H 0.2556 0.2290 0.1733 0.067 Uiso 1 1 calc R
H68B H 0.2910 0.1928 0.2379 0.067 Uiso 1 1 calc R
C69 C 0.2453(4) 0.2318(5) 0.2557(5) 0.071(3) Uani 1 1 d .
H69A H 0.2539 0.1983 0.2890 0.085 Uiso 1 1 calc R
H69B H 0.2153 0.2242 0.2189 0.085 Uiso 1 1 calc R
C70 C 0.2463(3) 0.2919(5) 0.2934(5) 0.062(3) Uani 1 1 d .
H70A H 0.2173 0.3100 0.2679 0.075 Uiso 1 1 calc R
H70B H 0.2513 0.2811 0.3394 0.075 Uiso 1 1 calc R
C71 C 0.2789(3) 0.3408(4) 0.3030(5) 0.057(2) Uani 1 1 d .
H71A H 0.2916 0.3565 0.3503 0.069 Uiso 1 1 calc R
H71B H 0.2630 0.3743 0.2715 0.069 Uiso 1 1 calc R
C72 C 0.3169(3) 0.3228(4) 0.2909(5) 0.056(2) Uani 1 1 d .
H72 H 0.3450 0.3390 0.3178 0.067 Uiso 1 1 calc R
C73 C 0.3169(3) 0.1846(4) -0.2253(4) 0.050(2) Uani 1 1 d .
C74 C 0.2797(3) 0.1882(4) -0.2975(5) 0.061(3) Uani 1 1 d .
H74A H 0.2893 0.1761 -0.3295 0.091 Uiso 1 1 calc R
H74B H 0.2689 0.2294 -0.3075 0.091 Uiso 1 1 calc R
H74C H 0.2567 0.1612 -0.3026 0.091 Uiso 1 1 calc R
C75 C 0.5287(3) 0.4955(4) 0.1119(5) 0.050(2) Uani 1 1 d .
C76 C 0.5615(3) 0.5445(4) 0.1476(5) 0.067(3) Uani 1 1 d .
H76A H 0.5899 0.5301 0.1579 0.101 Uiso 1 1 calc R
H76B H 0.5624 0.5553 0.1904 0.101 Uiso 1 1 calc R
H76C H 0.5536 0.5798 0.1178 0.101 Uiso 1 1 calc R
C77 C 0.5678(3) 0.0506(4) 0.2373(5) 0.059(3) Uani 1 1 d .
C78 C 0.5831(4) -0.0145(4) 0.2526(5) 0.068(3) Uani 1 1 d .
H78A H 0.5886 -0.0294 0.2169 0.101 Uiso 1 1 calc R
H78B H 0.5609 -0.0392 0.2536 0.101 Uiso 1 1 calc R
H78C H 0.6096 -0.0167 0.2973 0.101 Uiso 1 1 calc R
C79 C 0.2863(3) 0.1420(4) -0.0387(4) 0.0436(19) Uani 1 1 d .
C80 C 0.2667(3) 0.0812(4) -0.0429(4) 0.0449(19) Uani 1 1 d .
H80A H 0.2830 0.0607 0.0013 0.067 Uiso 1 1 calc R
H80B H 0.2674 0.0573 -0.0787 0.067 Uiso 1 1 calc R
H80C H 0.2368 0.0863 -0.0540 0.067 Uiso 1 1 calc R
C81 C 0.3859(3) 0.4743(4) 0.0986(4) 0.0463(19) Uani 1 1 d .
C82 C 0.3547(3) 0.5207(4) 0.0498(5) 0.055(2) Uani 1 1 d .
H82A H 0.3698 0.5588 0.0560 0.082 Uiso 1 1 calc R
H82B H 0.3312 0.5264 0.0594 0.082 Uiso 1 1 calc R
H82C H 0.3429 0.5068 0.0025 0.082 Uiso 1 1 calc R
C83 C 0.5006(3) 0.1785(4) 0.3366(4) 0.049(2) Uani 1 1 d .
C84 C 0.5287(4) 0.2006(5) 0.4088(5) 0.068(3) Uani 1 1 d .
H84A H 0.5553 0.1772 0.4311 0.102 Uiso 1 1 calc R
H84B H 0.5135 0.1959 0.4343 0.102 Uiso 1 1 calc R
H84C H 0.5355 0.2431 0.4080 0.102 Uiso 1 1 calc R
O1 O 0.38409(18) 0.1635(2) -0.0609(3) 0.0387(12) Uani 1 1 d .
O2 O 0.45406(18) 0.3920(2) 0.0361(3) 0.0411(12) Uani 1 1 d .
O3 O 0.53080(19) 0.1903(3) 0.1986(3) 0.0426(13) Uani 1 1 d .
O4 O 0.45062(18) 0.2503(2) 0.0646(3) 0.0382(12) Uani 1 1 d .
O5 O 0.36660(18) 0.2294(2) 0.0145(3) 0.0399(12) Uani 1 1 d .
O6 O 0.43103(18) 0.3468(2) 0.1162(3) 0.0407(12) Uani 1 1 d .
O7 O 0.45542(17) 0.2009(2) 0.1772(2) 0.0376(12) Uani 1 1 d .
O8 O 0.38623(17) 0.2666(2) 0.1376(2) 0.0376(12) Uani 1 1 d .
O9 O 0.42498(17) 0.2267(2) -0.1269(3) 0.0380(12) Uani 1 1 d .
O10 O 0.39314(19) 0.2936(3) -0.0704(3) 0.0472(14) Uani 1 1 d .
O11 O 0.45982(15) 0.3284(2) -0.0760(2) 0.0282(10) Uani 1 1 d .
O12 O 0.53651(18) 0.3524(2) 0.0557(3) 0.0394(12) Uani 1 1 d .
O13 O 0.51977(19) 0.3266(2) 0.1510(3) 0.0450(13) Uani 1 1 d .
O14 O 0.56779(17) 0.2575(2) 0.1247(3) 0.0367(11) Uani 1 1 d .
O15 O 0.53926(16) 0.1332(2) 0.0891(2) 0.0334(11) Uani 1 1 d .
O16 O 0.46628(17) 0.1249(2) 0.0819(2) 0.0340(11) Uani 1 1 d .
O17 O 0.47342(16) 0.1294(2) -0.0262(2) 0.0342(11) Uani 1 1 d .
O18 O 0.30274(17) 0.2923(2) -0.0956(3) 0.0389(12) Uani 1 1 d .
O19 O 0.30935(19) 0.3174(2) 0.0191(3) 0.0439(13) Uani 1 1 d .
O20 O 0.35891(17) 0.3683(2) -0.0137(3) 0.0408(12) Uani 1 1 d .
O21 O 0.49332(17) 0.4088(2) 0.2279(3) 0.0398(12) Uani 1 1 d .
O22 O 0.44132(19) 0.3467(3) 0.2522(3) 0.0491(14) Uani 1 1 d .
O23 O 0.50698(16) 0.2935(2) 0.2571(2) 0.0319(11) Uani 1 1 d .
O24 O 0.44598(15) 0.0797(2) 0.1841(2) 0.0310(10) Uani 1 1 d .
O25 O 0.38325(16) 0.1406(2) 0.1741(2) 0.0342(11) Uani 1 1 d .
O26 O 0.38625(16) 0.1139(2) 0.0653(2) 0.0327(11) Uani 1 1 d .
O27 O 0.31176(17) 0.2426(2) 0.1273(2) 0.0353(11) Uani 1 1 d .
O28 O 0.34967(16) 0.3427(2) 0.1831(2) 0.0325(11) Uani 1 1 d .
O29 O 0.37931(17) 0.2417(2) 0.2481(3) 0.0380(11) Uani 1 1 d .
O30 O 0.34671(18) 0.1504(2) -0.2133(3) 0.0411(12) Uani 1 1 d .
O31 O 0.31030(17) 0.2151(2) -0.1848(3) 0.0384(12) Uani 1 1 d .
O32 O 0.52136(18) 0.4835(2) 0.0528(2) 0.0374(11) Uani 1 1 d .
O33 O 0.51441(17) 0.4725(2) 0.1466(3) 0.0379(11) Uani 1 1 d .
O34 O 0.59281(18) 0.0863(3) 0.2331(3) 0.0448(13) Uani 1 1 d .
O35 O 0.53081(17) 0.0612(2) 0.2249(2) 0.0341(11) Uani 1 1 d .
O36 O 0.29435(17) 0.1530(2) -0.0849(3) 0.0398(12) Uani 1 1 d .
O37 O 0.29073(17) 0.1743(2) 0.0097(3) 0.0358(11) Uani 1 1 d .
O38 O 0.4213(2) 0.4793(2) 0.1019(3) 0.0453(13) Uani 1 1 d .
O39 O 0.37545(19) 0.4372(2) 0.1292(3) 0.0443(13) Uani 1 1 d .
O40 O 0.51805(16) 0.1455(2) 0.3126(2) 0.0329(11) Uani 1 1 d .
O41 O 0.46262(17) 0.1962(2) 0.3142(2) 0.0326(11) Uani 1 1 d .
O1W O 0.7531(7) 0.5291(10) 0.2357(11) 0.061(6) Uani 0.30 1 d P
H1WA H 0.7689 0.5256 0.2168 0.073 Uiso 0.30 1 d PR
H1WB H 0.7688 0.5238 0.2796 0.073 Uiso 0.30 1 d PR
O2W O 0.9407(8) 0.2763(10) 0.1336(12) 0.071(7) Uani 0.30 1 d P
H2WA H 0.9202 0.3010 0.1078 0.085 Uiso 0.30 1 d PR
H2WB H 0.9515 0.2866 0.1762 0.085 Uiso 0.30 1 d PR
O3W O 0.7839(8) 0.2708(12) 0.0380(12) 0.082(8) Uani 0.30 1 d P
H3WA H 0.7670 0.2993 0.0125 0.098 Uiso 0.30 1 d PR
H3WB H 0.7947 0.2803 0.0809 0.098 Uiso 0.30 1 d PR
O4W O 0.9245(7) 0.2281(9) 0.9120(10) 0.050(5) Uani 0.30 1 d P
H4WA H 0.9211 0.2118 0.9438 0.060 Uiso 0.30 1 d PR
H4WB H 0.9024 0.2202 0.8722 0.060 Uiso 0.30 1 d PR
O5W O 0.1493(6) 0.5054(9) 0.6281(9) 0.047(4) Uani 0.30 1 d P
H5WA H 0.1573 0.4881 0.6019 0.056 Uiso 0.30 1 d PR
H5WB H 0.1519 0.5440 0.6266 0.056 Uiso 0.30 1 d PR
O6W O 0.7703(8) 0.0495(10) 0.6217(11) 0.064(6) Uani 0.30 1 d P
H6WA H 0.7474 0.0451 0.5820 0.077 Uiso 0.30 1 d PR
H6WB H 0.7642 0.0702 0.6483 0.077 Uiso 0.30 1 d PR
O7W O 0.9866(6) 0.1647(9) 0.1088(10) 0.050(5) Uani 0.30 1 d P
H7WA H 0.9925 0.2023 0.1073 0.061 Uiso 0.30 1 d PR
H7WB H 0.9838 0.1586 0.1443 0.061 Uiso 0.30 1 d PR
O8W O 0.1481(7) 0.6773(9) 0.7842(10) 0.054(5) Uani 0.30 1 d P
H8WA H 0.1548 0.6576 0.7577 0.065 Uiso 0.30 1 d PR
H8WB H 0.1256 0.6611 0.7823 0.065 Uiso 0.30 1 d PR
O9W O 0.9408(7) 0.1109(9) 0.0488(11) 0.053(5) Uani 0.30 1 d P
H9WA H 0.9427 0.0904 0.0177 0.063 Uiso 0.30 1 d PR
H9WB H 0.9594 0.0974 0.0891 0.063 Uiso 0.30 1 d PR
O10W O 0.1731(7) 0.6500(9) 0.8907(9) 0.049(5) Uani 0.30 1 d P
H0WA H 0.1789 0.6319 0.8621 0.058 Uiso 0.30 1 d PR
H0WB H 0.1720 0.6884 0.8838 0.058 Uiso 0.30 1 d PR
O11W O 0.7047(7) 0.5868(10) 0.1615(10) 0.063(6) Uani 0.30 1 d P
H1WC H 0.7196 0.5850 0.1410 0.076 Uiso 0.30 1 d PR
H1WD H 0.6907 0.6204 0.1513 0.076 Uiso 0.30 1 d PR
O12W O 0.6426(6) 0.7115(8) 0.1987(9) 0.040(4) Uani 0.30 1 d P
H2WC H 0.6289 0.6777 0.1845 0.048 Uiso 0.30 1 d PR
H2WD H 0.6590 0.7104 0.2430 0.048 Uiso 0.30 1 d PR
O13W O 0.6008(7) 0.0654(10) 0.9448(10) 0.053(5) Uani 0.30 1 d P
H3WC H 0.5909 0.0640 0.9010 0.064 Uiso 0.30 1 d PR
H3WD H 0.5917 0.0979 0.9547 0.064 Uiso 0.30 1 d PR
O14W O 0.5465(7) 0.2302(9) 0.9619(10) 0.055(5) Uani 0.30 1 d P
H4WC H 0.5393 0.2222 0.9198 0.065 Uiso 0.30 1 d PR
H4WD H 0.5265 0.2176 0.9696 0.065 Uiso 0.30 1 d PR
O15W O 0.7472(7) 0.5910(10) 0.3881(11) 0.065(6) Uani 0.30 1 d P
H5WC H 0.7286 0.5634 0.3646 0.078 Uiso 0.30 1 d PR
H5WD H 0.7594 0.5826 0.4314 0.078 Uiso 0.30 1 d PR
O16W O 0.6407(9) 0.5862(11) 0.3306(12) 0.079(7) Uani 0.30 1 d P
H6WC H 0.6655 0.5753 0.3641 0.095 Uiso 0.30 1 d PR
H6WD H 0.6442 0.6091 0.3027 0.095 Uiso 0.30 1 d PR
O17W O 0.7240(8) 0.6530(11) 0.0771(12) 0.081(8) Uani 0.30 1 d P
H7WC H 0.7079 0.6837 0.0563 0.098 Uiso 0.30 1 d PR
H7WD H 0.7421 0.6485 0.0627 0.098 Uiso 0.30 1 d PR
O18W O 0.6824(7) 0.3545(11) 0.0405(11) 0.077(7) Uani 0.30 1 d P
H8WC H 0.6626 0.3276 0.0296 0.093 Uiso 0.30 1 d PR
H8WD H 0.6969 0.3586 0.0847 0.093 Uiso 0.30 1 d PR
O19W O 0.0955(7) 0.5692(10) 0.4181(10) 0.062(6) Uani 0.30 1 d P
H9WC H 0.1054 0.5461 0.3982 0.075 Uiso 0.30 1 d PR
H9WD H 0.0858 0.6021 0.3948 0.075 Uiso 0.30 1 d PR
O20W O 0.8847(7) 0.2142(10) 0.9829(11) 0.064(6) Uani 0.30 1 d P
H0WC H 0.8645 0.2071 0.9411 0.076 Uiso 0.30 1 d PR
H0WD H 0.8786 0.1964 1.0112 0.076 Uiso 0.30 1 d PR
O21W O 0.6106(8) 0.7559(10) 0.3880(10) 0.066(6) Uani 0.30 1 d P
H21E H 0.6016 0.7226 0.3652 0.079 Uiso 0.30 1 d PR
H21F H 0.5910 0.7833 0.3683 0.079 Uiso 0.30 1 d PR
O22W O 0.5470(11) 0.7286(18) 0.2770(18) 0.075(10) Uani 0.20 1 d P
H22E H 0.5380 0.6935 0.2587 0.090 Uiso 0.20 1 d PR
H22F H 0.5380 0.7556 0.2450 0.090 Uiso 0.20 1 d PR
O23W O 0.2448(12) 0.6304(14) 0.9693(16) 0.070(10) Uani 0.20 1 d P
H23E H 0.2492 0.6136 0.9387 0.085 Uiso 0.20 1 d PR
H23F H 0.2322 0.6648 0.9541 0.085 Uiso 0.20 1 d PR
O24W O 0.6833(11) 0.4825(15) -0.0102(15) 0.065(9) Uani 0.20 1 d P
H24E H 0.6645 0.4557 -0.0148 0.078 Uiso 0.20 1 d PR
H24F H 0.6957 0.4969 0.0311 0.078 Uiso 0.20 1 d PR
O25W O 0.7123(11) 0.8565(17) 0.0906(18) 0.076(11) Uani 0.20 1 d P
H25E H 0.7090 0.8699 0.0522 0.092 Uiso 0.20 1 d PR
H25F H 0.7023 0.8827 0.1076 0.092 Uiso 0.20 1 d PR
O26W O 0.1435(9) 0.3980(12) 0.1740(14) 0.050(8) Uani 0.20 1 d P
H26E H 0.1568 0.3763 0.1585 0.060 Uiso 0.20 1 d PR
H26F H 0.1320 0.4289 0.1475 0.060 Uiso 0.20 1 d PR
O27W O 0.5980(12) 0.7591(16) 0.1088(15) 0.068(10) Uani 0.20 1 d P
H27E H 0.5868 0.7235 0.0992 0.082 Uiso 0.20 1 d PR
H27F H 0.6252 0.7564 0.1388 0.082 Uiso 0.20 1 d PR

loop_
_atom_site_aniso_label
_atom_site_aniso_U_11
_atom_site_aniso_U_22
_atom_site_aniso_U_33
_atom_site_aniso_U_23
_atom_site_aniso_U_13
_atom_site_aniso_U_12
Mn1 0.0368(6) 0.0428(6) 0.0372(5) -0.0013(5) 0.0019(5) 0.0013(5)
Mn2 0.0324(6) 0.0384(6) 0.0321(5) 0.0009(4) 0.0040(4) -0.0002(5)
Mn3 0.0358(6) 0.0449(6) 0.0349(5) -0.0028(5) 0.0042(5) 0.0003(5)
Mn4 0.0330(6) 0.0367(5) 0.0357(5) 0.0026(5) 0.0052(5) 0.0002(5)
Mn5 0.0344(6) 0.0542(7) 0.0465(6) 0.0019(5) 0.0078(5) 0.0000(6)
Mn6 0.0375(6) 0.0446(6) 0.0356(5) 0.0049(5) 0.0002(5) 0.0025(5)
Mn7 0.0385(7) 0.0411(6) 0.0386(6) -0.0029(5) -0.0001(5) 0.0003(5)
Mn8 0.0327(5) 0.0325(5) 0.0325(5) -0.0002(4) 0.0210(4) -0.0003(4)
Mn9 0.0374(6) 0.0359(5) 0.0354(5) 0.0009(4) 0.0242(5) 0.0008(5)
Mn10 0.0327(6) 0.0350(5) 0.0564(6) 0.0011(5) 0.0378(5) 0.0001(5)
Mn11 0.0393(6) 0.0396(5) 0.0352(5) 0.0009(5) 0.0251(5) 0.0013(5)
Mn12 0.0337(5) 0.0332(5) 0.0304(5) -0.0002(4) 0.0218(4) -0.0001(4)
P1 0.0343(10) 0.0326(8) 0.0339(8) -0.0005(7) 0.0216(8) -0.0005(7)
P2 0.0370(11) 0.0446(10) 0.0338(9) 0.0035(8) 0.0005(8) -0.0018(9)
P3 0.0359(10) 0.0324(8) 0.0353(9) -0.0022(7) 0.0229(8) -0.0017(7)
P4 0.0350(11) 0.0439(11) 0.0375(9) -0.0010(8) -0.0004(8) 0.0007(9)
P5 0.0346(10) 0.0446(10) 0.0360(9) -0.0042(8) 0.0013(8) 0.0005(9)
P6 0.0339(9) 0.0331(8) 0.0339(8) -0.0010(7) 0.0221(8) -0.0020(7)
P7 0.0328(10) 0.0479(10) 0.0320(9) -0.0015(8) 0.0037(8) 0.0002(9)
N1 0.041(4) 0.047(4) 0.029(3) 0.005(3) 0.003(3) 0.003(3)
N2 0.039(4) 0.043(3) 0.031(3) -0.001(3) 0.004(3) -0.006(3)
N3 0.039(4) 0.044(3) 0.032(3) 0.002(3) 0.003(3) 0.002(3)
N4 0.044(4) 0.047(4) 0.053(4) 0.001(3) 0.028(3) 0.002(3)
N5 0.047(4) 0.041(3) 0.045(3) 0.000(3) 0.029(3) -0.003(3)
N6 0.040(4) 0.049(4) 0.045(3) 0.003(3) 0.026(3) -0.004(3)
C1 0.030(4) 0.050(4) 0.033(4) 0.002(3) 0.001(3) 0.005(3)
C2 0.042(5) 0.072(6) 0.054(5) -0.015(4) 0.025(4) -0.010(4)
C3 0.043(5) 0.053(5) 0.039(4) 0.007(3) 0.008(4) -0.002(4)
C4 0.058(6) 0.074(7) 0.062(5) -0.020(5) 0.022(5) -0.012(5)
C5 0.051(6) 0.076(6) 0.050(5) -0.013(4) 0.018(4) -0.003(5)
C6 0.054(5) 0.060(5) 0.043(4) 0.004(4) 0.033(4) -0.001(4)
C7 0.064(6) 0.052(5) 0.047(4) 0.008(4) 0.009(4) 0.014(5)
C8 0.051(5) 0.058(5) 0.042(4) 0.000(4) 0.001(4) -0.002(4)
C9 0.060(6) 0.073(6) 0.060(5) -0.003(5) 0.025(5) -0.007(5)
C10 0.048(5) 0.070(6) 0.062(5) -0.005(5) 0.030(4) -0.010(5)
C11 0.047(5) 0.040(4) 0.046(4) 0.004(3) 0.028(4) 0.006(3)
C12 0.043(5) 0.054(5) 0.049(5) -0.004(4) 0.005(4) 0.003(4)
C13 0.055(5) 0.043(4) 0.068(5) 0.001(4) 0.044(4) 0.005(4)
C14 0.048(5) 0.048(4) 0.039(4) -0.004(3) 0.011(4) -0.008(4)
C15 0.042(4) 0.033(3) 0.040(4) -0.006(3) 0.021(3) 0.003(3)
C16 0.045(4) 0.047(4) 0.041(4) 0.004(3) 0.027(3) 0.001(3)
C17 0.044(5) 0.068(6) 0.053(5) 0.005(4) 0.010(4) -0.016(5)
C18 0.056(6) 0.047(5) 0.061(5) 0.002(4) 0.003(5) -0.012(4)
C19 0.051(5) 0.065(5) 0.071(6) -0.004(5) 0.044(5) 0.006(4)
C20 0.049(5) 0.049(4) 0.052(4) 0.008(4) 0.028(4) -0.002(4)
C21 0.048(5) 0.052(5) 0.039(4) 0.008(4) 0.010(4) 0.001(4)
C22 0.054(5) 0.041(4) 0.039(4) 0.000(3) 0.025(4) 0.002(4)
C23 0.057(6) 0.064(6) 0.067(6) -0.002(5) 0.034(5) 0.009(5)
C24 0.050(6) 0.062(6) 0.055(5) -0.004(4) 0.009(5) -0.011(5)
C25 0.046(5) 0.049(4) 0.040(4) -0.002(3) 0.025(4) 0.000(4)
C26 0.041(4) 0.043(4) 0.036(4) -0.004(3) 0.023(3) -0.007(4)
C27 0.047(5) 0.037(4) 0.048(4) 0.001(3) 0.029(4) 0.003(4)
C28 0.039(5) 0.071(6) 0.053(5) 0.012(4) 0.014(4) 0.002(4)
C29 0.055(5) 0.045(4) 0.034(4) 0.010(3) 0.016(4) 0.004(4)
C30 0.047(5) 0.038(4) 0.050(4) 0.002(3) 0.028(4) -0.003(4)
C31 0.064(6) 0.046(5) 0.060(5) 0.000(4) 0.036(5) 0.007(4)
C32 0.049(5) 0.072(6) 0.060(5) -0.011(5) 0.032(4) 0.019(5)
C33 0.049(5) 0.051(5) 0.052(5) -0.003(4) 0.014(4) -0.003(4)
C34 0.064(7) 0.066(6) 0.061(6) -0.002(5) 0.031(5) 0.005(5)
C35 0.059(6) 0.068(6) 0.055(5) 0.019(5) 0.019(5) 0.010(5)
C36 0.044(5) 0.050(5) 0.061(5) 0.005(4) 0.029(4) 0.001(4)
C37 0.052(6) 0.070(6) 0.056(5) -0.017(5) 0.023(5) -0.005(5)
C38 0.053(6) 0.066(6) 0.056(5) 0.014(5) 0.018(5) -0.012(5)
C39 0.061(6) 0.056(5) 0.045(5) -0.010(4) 0.004(4) 0.002(5)
C40 0.069(7) 0.057(6) 0.099(8) -0.049(6) 0.035(6) -0.007(5)
C41 0.059(6) 0.067(6) 0.073(7) -0.001(5) 0.026(5) -0.011(5)
C42 0.048(5) 0.046(5) 0.038(4) 0.006(3) 0.009(4) -0.005(4)
C43 0.036(5) 0.044(4) 0.046(4) 0.007(4) 0.010(4) 0.004(4)
C44 0.041(5) 0.046(5) 0.057(5) 0.000(4) -0.004(4) -0.006(4)
C45 0.050(6) 0.057(5) 0.051(5) 0.003(4) 0.005(4) -0.003(5)
C46 0.068(7) 0.063(6) 0.046(5) 0.005(4) 0.017(5) -0.005(5)
C47 0.058(6) 0.048(5) 0.050(5) -0.006(4) 0.013(4) 0.002(4)
C48 0.047(6) 0.056(5) 0.061(5) 0.015(4) 0.015(5) -0.001(4)
C49 0.053(6) 0.040(4) 0.050(5) -0.008(4) 0.008(4) 0.005(4)
C50 0.050(5) 0.064(6) 0.051(5) 0.000(4) 0.025(4) 0.009(5)
C51 0.062(6) 0.055(5) 0.048(5) -0.002(4) 0.008(5) 0.003(5)
C52 0.066(7) 0.064(6) 0.047(5) -0.008(4) 0.005(5) 0.003(5)
C53 0.059(6) 0.068(6) 0.066(6) -0.001(5) 0.050(5) 0.012(5)
C54 0.041(5) 0.061(6) 0.039(4) -0.002(4) -0.001(4) -0.004(4)
C55 0.044(5) 0.042(4) 0.043(4) -0.002(3) 0.023(4) 0.008(4)
C56 0.050(5) 0.057(5) 0.047(5) 0.006(4) 0.009(4) -0.009(4)
C57 0.058(6) 0.084(7) 0.039(4) -0.003(4) 0.016(4) -0.009(5)
C58 0.061(7) 0.086(8) 0.065(6) 0.009(6) 0.018(5) -0.009(6)
C59 0.063(6) 0.064(6) 0.046(5) -0.011(4) 0.015(5) -0.024(5)
C60 0.048(5) 0.043(4) 0.037(4) -0.006(3) 0.024(4) 0.004(4)
C61 0.028(4) 0.048(5) 0.045(4) 0.009(4) 0.008(4) -0.003(3)
C62 0.053(5) 0.042(4) 0.046(4) 0.008(3) 0.009(4) 0.002(4)
C63 0.042(5) 0.060(6) 0.055(5) 0.003(4) 0.008(4) -0.004(4)
C64 0.051(6) 0.069(6) 0.054(5) 0.003(5) 0.000(5) 0.002(5)
C65 0.049(5) 0.049(5) 0.044(4) 0.007(4) 0.009(4) -0.004(4)
C66 0.039(5) 0.055(5) 0.047(5) 0.003(4) 0.006(4) -0.002(4)
C67 0.034(4) 0.047(4) 0.035(4) -0.003(3) 0.005(3) 0.000(4)
C68 0.042(5) 0.048(5) 0.057(5) -0.001(4) 0.010(4) -0.006(4)
C69 0.059(6) 0.079(7) 0.059(6) -0.007(5) 0.018(5) -0.016(6)
C70 0.052(6) 0.067(6) 0.061(6) 0.007(5) 0.024(5) 0.000(5)
C71 0.053(6) 0.044(5) 0.056(5) 0.002(4) 0.013(4) 0.007(4)
C72 0.051(6) 0.053(5) 0.054(5) -0.007(4) 0.020(4) -0.011(4)
C73 0.052(5) 0.037(4) 0.043(4) -0.003(4) 0.011(4) -0.002(4)
C74 0.045(5) 0.056(5) 0.052(5) 0.004(4) 0.002(4) 0.000(4)
C75 0.029(4) 0.051(5) 0.056(5) -0.008(4) 0.010(4) -0.004(4)
C76 0.050(6) 0.058(6) 0.061(6) 0.003(5) 0.003(5) -0.003(5)
C77 0.049(6) 0.040(5) 0.054(5) 0.004(4) 0.000(4) 0.004(4)
C78 0.061(6) 0.057(6) 0.054(5) 0.011(4) 0.005(5) 0.007(5)
C79 0.035(4) 0.044(4) 0.052(5) 0.001(4) 0.022(4) -0.002(3)
C80 0.037(4) 0.045(4) 0.047(4) -0.002(3) 0.017(4) 0.003(4)
C81 0.040(5) 0.049(5) 0.054(5) -0.001(4) 0.027(4) -0.002(4)
C82 0.041(5) 0.054(5) 0.059(5) -0.015(4) 0.017(4) 0.004(4)
C83 0.039(5) 0.052(5) 0.049(5) 0.000(4) 0.019(4) 0.002(4)
C84 0.057(6) 0.078(7) 0.061(5) 0.018(5) 0.023(5) 0.006(5)
O1 0.041(3) 0.037(3) 0.043(3) -0.002(2) 0.025(2) 0.001(2)
O2 0.044(3) 0.042(3) 0.044(3) 0.004(2) 0.027(3) -0.003(2)
O3 0.049(3) 0.048(3) 0.042(3) -0.001(2) 0.030(3) -0.001(3)
O4 0.041(3) 0.041(3) 0.041(3) 0.007(2) 0.027(2) 0.000(2)
O5 0.039(3) 0.041(3) 0.046(3) -0.002(2) 0.026(2) -0.001(2)
O6 0.049(3) 0.038(3) 0.042(3) 0.000(2) 0.028(3) -0.002(2)
O7 0.042(3) 0.041(3) 0.040(3) -0.003(2) 0.029(3) 0.000(2)
O8 0.044(3) 0.039(3) 0.037(3) -0.002(2) 0.025(2) 0.001(2)
O9 0.043(3) 0.037(3) 0.044(3) 0.007(2) 0.029(2) 0.002(2)
O10 0.048(3) 0.062(3) 0.044(3) 0.001(3) 0.032(3) 0.000(3)
O11 0.032(3) 0.030(2) 0.029(2) -0.0024(19) 0.020(2) 0.000(2)
O12 0.044(3) 0.041(3) 0.039(3) 0.007(2) 0.025(2) -0.003(2)
O13 0.048(3) 0.044(3) 0.045(3) 0.001(2) 0.025(3) 0.002(3)
O14 0.040(3) 0.042(3) 0.040(3) 0.000(2) 0.029(2) 0.004(2)
O15 0.035(3) 0.039(3) 0.032(2) -0.003(2) 0.021(2) -0.004(2)
O16 0.039(3) 0.032(2) 0.039(3) -0.006(2) 0.026(2) -0.001(2)
O17 0.036(3) 0.036(3) 0.036(3) -0.004(2) 0.023(2) 0.000(2)
O18 0.035(3) 0.038(3) 0.043(3) 0.006(2) 0.019(2) 0.004(2)
O19 0.050(3) 0.045(3) 0.044(3) -0.001(2) 0.029(3) -0.002(3)
O20 0.038(3) 0.043(3) 0.045(3) 0.001(2) 0.024(2) 0.001(2)
O21 0.037(3) 0.040(3) 0.046(3) 0.000(2) 0.024(2) -0.001(2)
O22 0.046(3) 0.047(3) 0.041(3) 0.003(2) 0.012(3) 0.008(3)
O23 0.039(3) 0.027(2) 0.037(2) -0.004(2) 0.024(2) -0.001(2)
O24 0.032(3) 0.029(2) 0.037(2) 0.0046(19) 0.021(2) -0.001(2)
O25 0.039(3) 0.029(2) 0.041(3) -0.003(2) 0.025(2) -0.003(2)
O26 0.037(3) 0.031(2) 0.034(2) 0.001(2) 0.021(2) -0.001(2)
O27 0.043(3) 0.039(3) 0.036(2) -0.002(2) 0.029(2) 0.000(2)
O28 0.037(3) 0.034(2) 0.038(3) -0.001(2) 0.028(2) -0.004(2)
O29 0.039(3) 0.045(3) 0.039(3) 0.003(2) 0.027(2) 0.000(2)
O30 0.042(3) 0.040(3) 0.047(3) -0.002(2) 0.027(3) 0.001(3)
O31 0.035(3) 0.040(3) 0.041(3) 0.004(2) 0.019(2) -0.002(2)
O32 0.045(3) 0.039(3) 0.037(3) 0.001(2) 0.026(2) -0.006(2)
O33 0.040(3) 0.042(3) 0.042(3) 0.001(2) 0.028(2) -0.002(2)
O34 0.039(3) 0.047(3) 0.046(3) -0.002(3) 0.019(3) 0.001(3)
O35 0.034(3) 0.035(3) 0.036(3) 0.001(2) 0.020(2) -0.001(2)
O36 0.036(3) 0.048(3) 0.043(3) 0.001(2) 0.025(2) -0.002(2)
O37 0.037(3) 0.041(3) 0.038(3) -0.001(2) 0.025(2) -0.006(2)
O38 0.050(4) 0.040(3) 0.044(3) -0.003(2) 0.022(3) -0.001(3)
O39 0.055(3) 0.045(3) 0.044(3) 0.006(2) 0.033(3) -0.003(3)
O40 0.039(3) 0.034(3) 0.031(2) 0.004(2) 0.022(2) 0.000(2)
O41 0.038(3) 0.034(2) 0.036(2) -0.003(2) 0.026(2) -0.003(2)
O1W 0.059(13) 0.086(15) 0.062(12) -0.012(11) 0.049(11) -0.021(12)
O2W 0.056(14) 0.059(13) 0.073(14) 0.005(11) 0.014(12) 0.006(11)
O3W 0.069(17) 0.088(18) 0.065(14) 0.010(12) 0.016(13) 0.012(14)
O4W 0.052(12) 0.051(11) 0.052(10) 0.006(9) 0.030(10) 0.004(9)
O5W 0.043(11) 0.052(11) 0.051(10) -0.006(9) 0.028(9) 0.003(9)
O6W 0.068(15) 0.063(13) 0.058(12) -0.007(10) 0.030(12) -0.007(12)
O7W 0.053(12) 0.054(11) 0.050(10) -0.005(9) 0.029(10) 0.010(10)
O8W 0.050(12) 0.055(11) 0.063(12) 0.010(10) 0.033(10) 0.003(10)
O9W 0.068(14) 0.048(11) 0.066(12) 0.001(9) 0.053(11) 0.018(10)
O10W 0.061(13) 0.049(10) 0.049(10) -0.002(8) 0.037(10) -0.003(9)
O11W 0.059(14) 0.066(13) 0.050(11) 0.005(10) 0.015(10) -0.001(11)
O12W 0.040(10) 0.046(10) 0.045(9) 0.003(8) 0.030(8) 0.000(8)
O13W 0.060(13) 0.070(13) 0.049(11) -0.008(9) 0.042(10) -0.007(11)
O14W 0.057(13) 0.065(13) 0.057(11) 0.005(10) 0.041(11) -0.008(11)
O15W 0.063(14) 0.069(14) 0.067(13) -0.016(11) 0.035(12) -0.004(12)
O16W 0.076(17) 0.079(16) 0.069(14) 0.028(12) 0.026(13) 0.013(14)
O17W 0.059(15) 0.073(16) 0.078(15) 0.004(13) 0.009(13) 0.021(13)
O18W 0.047(13) 0.071(15) 0.071(14) -0.030(12) -0.001(12) -0.020(12)
O19W 0.070(15) 0.061(13) 0.056(12) 0.003(10) 0.032(11) 0.006(11)
O20W 0.067(15) 0.066(14) 0.070(13) 0.003(11) 0.043(12) -0.007(12)
O21W 0.066(15) 0.061(13) 0.044(11) 0.002(9) 0.008(10) -0.005(11)
O22W 0.05(2) 0.09(3) 0.07(2) -0.007(19) 0.026(18) 0.00(2)
O23W 0.08(2) 0.045(17) 0.054(18) 0.003(14) 0.007(17) 0.000(17)
O24W 0.06(2) 0.07(2) 0.048(17) -0.002(15) 0.018(16) -0.009(17)
O25W 0.06(2) 0.08(2) 0.06(2) -0.010(18) 0.011(18) 0.013(19)
O26W 0.043(16) 0.034(13) 0.046(15) 0.004(12) 0.002(13) -0.007(12)
O27W 0.06(2) 0.07(2) 0.044(16) 0.002(15) 0.009(15) 0.009(18)

loop_
_atom_type_symbol
_atom_type_description
_atom_type_scat_dispersion_real
_atom_type_scat_dispersion_imag
_atom_type_scat_source
C C 0.0033 0.0016 'International Tables Vol C Tables 4.2.6.8 and 6.1.1.4'
H H 0.0000 0.0000 'International Tables Vol C Tables 4.2.6.8 and 6.1.1.4'
N N 0.0061 0.0033 'International Tables Vol C Tables 4.2.6.8 and 6.1.1.4'
O O 0.0106 0.0060 'International Tables Vol C Tables 4.2.6.8 and 6.1.1.4'
P P 0.1023 0.0942 'International Tables Vol C Tables 4.2.6.8 and 6.1.1.4'
Mn Mn 0.3368 0.7283 'International Tables Vol C Tables 4.2.6.8 and 6.1.1.4'

loop_
_geom_angle_atom_site_label_1
_geom_angle_atom_site_label_2
_geom_angle_atom_site_label_3
_geom_angle
O1 Mn1 O9 99.7(2)
O1 Mn1 N2 170.15(19)
O9 Mn1 N2 90.14(19)
O1 Mn1 N1 91.5(2)
O9 Mn1 N1 168.1(2)
N2 Mn1 N1 78.7(3)
O1 Mn1 O17 95.9(2)
O9 Mn1 O17 91.4(2)
N2 Mn1 O17 83.63(18)
N1 Mn1 O17 91.42(17)
O1 Mn1 O30 94.2(2)
O9 Mn1 O30 90.7(2)
N2 Mn1 O30 85.77(18)
N1 Mn1 O30 84.42(17)
O17 Mn1 O30 169.19(18)
O2 Mn2 O12 97.5(2)
O2 Mn2 O11 97.9(2)
O12 Mn2 O11 90.4(2)
O2 Mn2 N4 94.1(2)
O12 Mn2 N4 167.1(2)
O11 Mn2 N4 93.5(2)
O2 Mn2 N3 171.28(18)
O12 Mn2 N3 91.15(18)
O11 Mn2 N3 82.95(18)
N4 Mn2 N3 77.2(3)
O2 Mn2 O32 94.5(2)
O12 Mn2 O32 88.0(2)
O11 Mn2 O32 167.61(18)
N4 Mn2 O32 85.6(2)
N3 Mn2 O32 84.80(18)
O3 Mn3 O15 99.3(2)
O3 Mn3 N5 168.82(19)
O15 Mn3 N5 91.81(19)
O3 Mn3 O14 97.5(2)
O15 Mn3 O14 90.2(2)
N5 Mn3 O14 83.57(18)
O3 Mn3 N6 91.79(19)
O15 Mn3 N6 168.2(2)
N5 Mn3 N6 77.0(3)
O14 Mn3 N6 92.30(18)
O3 Mn3 O34 94.5(2)
O15 Mn3 O34 90.0(2)
N5 Mn3 O34 84.27(18)
O14 Mn3 O34 167.8(2)
N6 Mn3 O34 85.09(18)
O5 Mn4 O26 92.3(2)
O5 Mn4 O4 88.7(2)
O26 Mn4 O4 158.9(2)
O5 Mn4 O16 179.5(3)
O26 Mn4 O16 87.4(2)
O4 Mn4 O16 91.7(2)
O5 Mn4 O1 78.3(2)
O26 Mn4 O1 95.2(2)
O4 Mn4 O1 105.6(2)
O16 Mn4 O1 101.3(2)
O5 Mn4 O7 102.5(2)
O26 Mn4 O7 87.74(18)
O4 Mn4 O7 71.48(19)
O16 Mn4 O7 77.87(18)
O1 Mn4 O7 176.91(19)
O1 Mn5 O5 82.7(2)
O1 Mn5 O31 98.9(2)
O5 Mn5 O31 178.2(2)
O1 Mn5 O18 167.5(2)
O5 Mn5 O18 89.6(2)
O31 Mn5 O18 88.6(2)
O1 Mn5 O36 93.2(2)
O5 Mn5 O36 91.3(2)
O31 Mn5 O36 89.4(2)
O18 Mn5 O36 96.8(2)
O1 Mn5 O10 84.1(2)
O5 Mn5 O10 82.7(2)
O31 Mn5 O10 96.7(2)
O18 Mn5 O10 85.2(2)
O36 Mn5 O10 173.62(19)
O6 Mn6 O10 178.3(2)
O6 Mn6 O4 87.4(2)
O10 Mn6 O4 93.1(2)
O6 Mn6 O20 91.9(2)
O10 Mn6 O20 88.3(2)
O4 Mn6 O20 159.4(2)
O6 Mn6 O2 76.9(2)
O10 Mn6 O2 101.3(2)
O4 Mn6 O2 103.6(2)
O20 Mn6 O2 96.3(2)
O6 Mn6 O5 101.9(2)
O10 Mn6 O5 79.9(2)
O4 Mn6 O5 72.2(2)
O20 Mn6 O5 87.9(2)
O2 Mn6 O5 175.7(2)
O2 Mn7 O6 83.5(2)
O2 Mn7 O21 167.0(2)
O6 Mn7 O21 90.1(2)
O2 Mn7 O33 99.4(2)
O6 Mn7 O33 176.6(2)
O21 Mn7 O33 86.8(2)
O2 Mn7 O38 94.4(2)
O6 Mn7 O38 91.3(2)
O21 Mn7 O38 97.0(2)
O33 Mn7 O38 90.3(2)
O2 Mn7 O13 82.8(2)
O6 Mn7 O13 83.5(2)
O21 Mn7 O13 85.3(2)
O33 Mn7 O13 95.1(2)
O38 Mn7 O13 174.3(2)
O7 Mn8 O4 89.3(2)
O7 Mn8 O13 177.9(2)
O4 Mn8 O13 92.7(2)
O7 Mn8 O23 90.2(2)
O4 Mn8 O23 161.0(2)
O13 Mn8 O23 88.0(2)
O7 Mn8 O3 77.3(2)
O4 Mn8 O3 105.7(2)
O13 Mn8 O3 101.8(2)
O23 Mn8 O3 92.8(2)
O7 Mn8 O6 101.7(2)
O4 Mn8 O6 72.7(2)
O13 Mn8 O6 79.3(2)
O23 Mn8 O6 88.83(18)
O3 Mn8 O6 178.1(2)
O3 Mn9 O24 167.2(2)
O3 Mn9 O7 81.7(2)
O24 Mn9 O7 90.2(2)
O3 Mn9 O35 98.5(2)
O24 Mn9 O35 89.6(2)
O7 Mn9 O35 179.4(2)
O3 Mn9 O40 92.9(2)
O24 Mn9 O40 97.31(19)
O7 Mn9 O40 92.11(19)
O35 Mn9 O40 88.41(19)
O3 Mn9 O16 84.0(2)
O24 Mn9 O16 85.33(19)
O7 Mn9 O16 84.50(18)
O35 Mn9 O16 94.99(18)
O40 Mn9 O16 175.73(17)
O8 Mn10 O27 86.1(2)
O8 Mn10 O37 160.7(2)
O27 Mn10 O37 93.0(2)
O8 Mn10 O5 84.2(2)
O27 Mn10 O5 170.2(2)
O37 Mn10 O5 96.3(2)
O8 Mn10 O19 93.5(2)
O27 Mn10 O19 91.9(2)
O37 Mn10 O19 105.8(2)
O5 Mn10 O19 88.3(2)
O8 Mn11 O28 87.7(2)
O8 Mn11 O39 160.1(2)
O28 Mn11 O39 91.9(2)
O8 Mn11 O6 84.5(2)
O28 Mn11 O6 172.0(2)
O39 Mn11 O6 96.0(2)
O8 Mn11 O22 94.0(2)
O28 Mn11 O22 89.3(2)
O39 Mn11 O22 106.0(2)
O6 Mn11 O22 89.5(2)
O8 Mn12 O29 87.7(2)
O8 Mn12 O7 84.8(2)
O29 Mn12 O7 172.4(2)
O8 Mn12 O41 160.6(2)
O29 Mn12 O41 90.0(2)
O7 Mn12 O41 97.4(2)
O8 Mn12 O25 93.7(2)
O29 Mn12 O25 89.3(2)
O7 Mn12 O25 90.5(2)
O41 Mn12 O25 105.59(19)
O9 P1 O11 112.1(3)
O9 P1 O10 111.5(3)
O11 P1 O10 111.7(3)
O9 P1 C31 105.5(3)
O11 P1 C31 108.5(4)
O10 P1 C31 107.2(4)
O12 P2 O14 111.5(3)
O12 P2 O13 111.4(3)
O14 P2 O13 112.1(3)
O12 P2 C37 108.3(4)
O14 P2 C37 105.8(4)
O13 P2 C37 107.5(4)
O17 P3 O15 109.8(3)
O17 P3 O16 113.7(3)
O15 P3 O16 110.6(3)
O17 P3 C43 107.9(3)
O15 P3 C43 104.9(3)
O16 P3 C43 109.5(4)
O19 P4 O18 111.9(3)
O19 P4 O20 110.2(3)
O18 P4 O20 112.7(3)
O19 P4 C49 111.1(4)
O18 P4 C49 103.1(3)
O20 P4 C49 107.5(4)
O22 P5 O21 112.0(3)
O22 P5 O23 111.8(3)
O21 P5 O23 112.8(3)
O22 P5 C55 109.7(3)
O21 P5 C55 105.8(3)
O23 P5 C55 104.2(3)
O24 P6 O25 110.0(3)
O24 P6 O26 111.5(3)
O25 P6 O26 111.6(3)
O24 P6 C61 108.0(3)
O25 P6 C61 109.4(4)
O26 P6 C61 106.1(3)
O29 P7 O28 113.7(3)
O29 P7 O27 111.2(3)
O28 P7 O27 110.6(2)
O29 P7 C67 103.7(3)
O28 P7 C67 109.5(3)
O27 P7 C67 107.7(3)
C1 N1 C5 120.2(8)
C1 N1 Mn1 122.8(6)
C5 N1 Mn1 116.8(6)
C6 N2 C10 118.8(8)
C6 N2 Mn1 113.7(5)
C10 N2 Mn1 126.7(6)
C15 N3 C11 119.3(7)
C15 N3 Mn2 116.4(5)
C11 N3 Mn2 124.0(5)
C20 N4 C16 120.1(7)
C20 N4 Mn2 124.2(6)
C16 N4 Mn2 115.7(5)
C21 N5 C25 118.1(5)
C21 N5 Mn3 124.8(4)
C25 N5 Mn3 116.7(4)
C26 N6 C30 119.6(5)
C26 N6 Mn3 118.6(4)
C30 N6 Mn3 121.7(4)
N1 C1 C2 118.8(8)
N1 C1 H1 120.6
C2 C1 H1 120.6
C1 C2 C3 121.1(9)
C1 C2 H2 119.5
C3 C2 H2 119.5
C4 C3 C2 117.7(9)
C4 C3 H3 121.2
C2 C3 H3 121.2
C5 C4 C3 122.4(10)
C5 C4 H4 118.8
C3 C4 H4 118.8
C4 C5 N1 119.8(10)
C4 C5 C6 129.0(10)
N1 C5 C6 111.2(9)
N2 C6 C7 121.7(8)
N2 C6 C5 118.7(8)
C7 C6 C5 119.5(9)
C8 C7 C6 118.9(9)
C8 C7 H7 120.5
C6 C7 H7 120.5
C7 C8 C9 119.6(10)
C7 C8 H8 120.2
C9 C8 H8 120.2
C10 C9 C8 119.8(11)
C10 C9 H9 120.1
C8 C9 H9 120.1
C9 C10 N2 121.2(9)
C9 C10 H10 119.4
N2 C10 H10 119.4
C12 C11 N3 119.6(7)
C12 C11 H11 120.2
N3 C11 H11 120.2
C13 C12 C11 119.4(9)
C13 C12 H12 120.3
C11 C12 H12 120.3
C12 C13 C14 121.6(9)
C12 C13 H13 119.2
C14 C13 H13 119.2
C15 C14 C13 119.5(8)
C15 C14 H14 120.2
C13 C14 H14 120.2
C14 C15 C16 125.3(7)
C14 C15 N3 120.5(7)
C16 C15 N3 114.2(7)
C17 C16 C15 124.7(8)
C17 C16 N4 119.2(8)
C15 C16 N4 116.1(7)
C18 C17 C16 120.8(9)
C18 C17 H17 119.6
C16 C17 H17 119.6
C17 C18 C19 118.8(9)
C17 C18 H18 120.6
C19 C18 H18 120.6
C20 C19 C18 120.6(9)
C20 C19 H19 119.7
C18 C19 H19 119.7
N4 C20 C19 120.4(8)
N4 C20 H20 119.8
C19 C20 H20 119.8
C22 C21 N5 122.2(7)
C22 C21 H21 118.9
N5 C21 H21 118.9
C21 C22 C23 118.3(8)
C21 C22 H22 120.9
C23 C22 H22 120.9
C24 C23 C22 120.9(9)
C24 C23 H23 119.5
C22 C23 H23 119.5
C25 C24 C23 118.4(9)
C25 C24 H24 120.8
C23 C24 H24 120.8
C24 C25 N5 122.0(7)
C24 C25 C26 121.9(8)
N5 C25 C26 116.1(7)
N6 C26 C27 120.1(6)
N6 C26 C25 111.1(6)
C27 C26 C25 128.8(8)
C28 C27 C26 120.5(8)
C28 C27 H27 119.7
C26 C27 H27 119.7
C27 C28 C29 119.4(8)
C27 C28 H28 120.3
C29 C28 H28 120.3
C30 C29 C28 120.2(9)
C30 C29 H29 119.9
C28 C29 H29 119.9
C29 C30 N6 120.2(8)
C29 C30 H30 119.9
N6 C30 H30 119.9
C36 C31 C32 125.0(8)
C36 C31 P1 120.1(7)
C32 C31 P1 113.2(7)
C33 C32 C31 113.5(8)
C33 C32 H32A 108.9
C31 C32 H32A 108.9
C33 C32 H32B 108.9
C31 C32 H32B 108.9
H32A C32 H32B 107.7
C32 C33 C34 111.2(8)
C32 C33 H33A 109.4
C34 C33 H33A 109.4
C32 C33 H33B 109.4
C34 C33 H33B 109.4
H33A C33 H33B 108.0
C35 C34 C33 114.1(8)
C35 C34 H34A 108.7
C33 C34 H34A 108.7
C35 C34 H34B 108.7
C33 C34 H34B 108.7
H34A C34 H34B 107.6
C34 C35 C36 103.7(8)
C34 C35 H35A 111.0
C36 C35 H35A 111.0
C34 C35 H35B 111.0
C36 C35 H35B 111.0
H35A C35 H35B 109.0
C31 C36 C35 123.0(9)
C31 C36 H36 118.5
C35 C36 H36 118.5
C42 C37 C38 123.6(9)
C42 C37 P2 124.7(8)
C38 C37 P2 110.9(6)
C39 C38 C37 113.1(9)
C39 C38 H38A 109.0
C37 C38 H38A 109.0
C39 C38 H38B 109.0
C37 C38 H38B 109.0
H38A C38 H38B 107.8
C38 C39 C40 120.7(10)
C38 C39 H39A 107.1
C40 C39 H39A 107.1
C38 C39 H39B 107.1
C40 C39 H39B 107.1
H39A C39 H39B 106.8
C39 C40 C41 114.4(9)
C39 C40 H40A 108.7
C41 C40 H40A 108.7
C39 C40 H40B 108.7
C41 C40 H40B 108.7
H40A C40 H40B 107.6
C42 C41 C40 114.0(9)
C42 C41 H41A 108.8
C40 C41 H41A 108.8
C42 C41 H41B 108.8
C40 C41 H41B 108.8
H41A C41 H41B 107.7
C37 C42 C41 123.0(10)
C37 C42 H42 118.5
C41 C42 H42 118.5
C48 C43 C44 126.4(8)
C48 C43 P3 121.0(7)
C44 C43 P3 112.4(7)
C43 C44 C45 112.5(9)
C43 C44 H44A 109.1
C45 C44 H44A 109.1
C43 C44 H44B 109.1
C45 C44 H44B 109.1
H44A C44 H44B 107.8
C46 C45 C44 112.4(9)
C46 C45 H45A 109.1
C44 C45 H45A 109.1
C46 C45 H45B 109.1
C44 C45 H45B 109.1
H45A C45 H45B 107.9
C47 C46 C45 116.2(8)
C47 C46 H46A 108.2
C45 C46 H46A 108.2
C47 C46 H46B 108.2
C45 C46 H46B 108.2
H46A C46 H46B 107.4
C46 C47 C48 105.5(8)
C46 C47 H47A 110.6
C48 C47 H47A 110.6
C46 C47 H47B 110.7
C48 C47 H47B 110.6
H47A C47 H47B 108.8
C43 C48 C47 121.1(9)
C43 C48 H48 119.4
C47 C48 H48 119.4
C54 C49 C50 110.7(8)
C54 C49 P4 128.6(7)
C50 C49 P4 120.6(7)
C49 C50 C51 124.0(8)
C49 C50 H50A 106.3
C51 C50 H50A 106.3
C49 C50 H50B 106.3
C51 C50 H50B 106.3
H50A C50 H50B 106.4
C52 C51 C50 119.9(8)
C52 C51 H51A 107.3
C50 C51 H51A 107.3
C52 C51 H51B 107.3
C50 C51 H51B 107.3
H51A C51 H51B 106.9
C51 C52 C53 99.1(8)
C51 C52 H52A 112.0
C53 C52 H52A 112.0
C51 C52 H52B 112.0
C53 C52 H52B 112.0
H52A C52 H52B 109.6
C54 C53 C52 123.1(8)
C54 C53 H53A 106.5
C52 C53 H53A 106.5
C54 C53 H53B 106.5
C52 C53 H53B 106.5
H53A C53 H53B 106.5
C49 C54 C53 122.1(8)
C49 C54 H54 119.0
C53 C54 H54 119.0
C60 C55 C56 120.0(7)
C60 C55 P5 122.6(6)
C56 C55 P5 116.0(6)
C55 C56 C57 119.6(8)
C55 C56 H56A 107.4
C57 C56 H56A 107.4
C55 C56 H56B 107.4
C57 C56 H56B 107.4
H56A C56 H56B 106.9
C58 C57 C56 115.1(9)
C58 C57 H57A 108.5
C56 C57 H57A 108.5
C58 C57 H57B 108.5
C56 C57 H57B 108.5
H57A C57 H57B 107.5
C57 C58 C59 119.8(9)
C57 C58 H58A 107.4
C59 C58 H58A 107.4
C57 C58 H58B 107.4
C59 C58 H58B 107.4
H58A C58 H58B 106.9
C60 C59 C58 115.9(8)
C60 C59 H59A 108.3
C58 C59 H59A 108.3
C60 C59 H59B 108.3
C58 C59 H59B 108.3
H59A C59 H59B 107.4
C55 C60 C59 117.3(8)
C55 C60 H60 121.3
C59 C60 H60 121.3
C66 C61 C62 125.6(8)
C66 C61 P6 121.9(7)
C62 C61 P6 112.3(6)
C61 C62 C63 112.7(8)
C61 C62 H62A 109.0
C63 C62 H62A 109.0
C61 C62 H62B 109.0
C63 C62 H62B 109.0
H62A C62 H62B 107.8
C62 C63 C64 112.0(8)
C62 C63 H63A 109.2
C64 C63 H63A 109.2
C62 C63 H63B 109.2
C64 C63 H63B 109.2
H63A C63 H63B 107.9
C65 C64 C63 116.4(8)
C65 C64 H64A 108.2
C63 C64 H64A 108.2
C65 C64 H64B 108.2
C63 C64 H64B 108.2
H64A C64 H64B 107.3
C64 C65 C66 104.4(8)
C64 C65 H65A 110.9
C66 C65 H65A 110.9
C64 C65 H65B 110.9
C66 C65 H65B 110.9
H65A C65 H65B 108.9
C61 C66 C65 123.7(9)
C61 C66 H66 118.2
C65 C66 H66 118.2
C72 C67 C68 121.7(9)
C72 C67 P7 121.1(7)
C68 C67 P7 116.2(6)
C69 C68 C67 119.7(8)
C69 C68 H68A 107.4
C67 C68 H68A 107.4
C69 C68 H68B 107.4
C67 C68 H68B 107.4
H68A C68 H68B 106.9
C68 C69 C70 115.2(9)
C68 C69 H69A 108.5
C70 C69 H69A 108.5
C68 C69 H69B 108.5
C70 C69 H69B 108.5
H69A C69 H69B 107.5
C71 C70 C69 119.3(9)
C71 C70 H70A 107.5
C69 C70 H70A 107.5
C71 C70 H70B 107.5
C69 C70 H70B 107.5
H70A C70 H70B 107.0
C70 C71 C72 117.6(8)
C70 C71 H71A 107.9
C72 C71 H71A 107.9
C70 C71 H71B 107.9
C72 C71 H71B 107.9
H71A C71 H71B 107.2
C67 C72 C71 116.0(8)
C67 C72 H72 122.0
C71 C72 H72 122.0
O30 C73 O31 129.6(8)
O30 C73 C74 118.3(8)
O31 C73 C74 111.8(8)
C73 C74 H74A 109.5
C73 C74 H74B 109.5
H74A C74 H74B 109.5
C73 C74 H74C 109.5
H74A C74 H74C 109.5
H74B C74 H74C 109.5
O33 C75 O32 130.8(8)
O33 C75 C76 114.9(8)
O32 C75 C76 114.3(9)
C75 C76 H76A 109.5
C75 C76 H76B 109.5
H76A C76 H76B 109.5
C75 C76 H76C 109.5
H76A C76 H76C 109.5
H76B C76 H76C 109.5
O35 C77 O34 126.9(8)
O35 C77 C78 117.1(9)
O34 C77 C78 115.8(10)
C77 C78 H78A 109.5
C77 C78 H78B 109.5
H78A C78 H78B 109.5
C77 C78 H78C 109.5
H78A C78 H78C 109.5
H78B C78 H78C 109.5
O36 C79 O37 129.8(8)
O36 C79 C80 115.3(7)
O37 C79 C80 114.9(7)
C79 C80 H80A 109.5
C79 C80 H80B 109.5
H80A C80 H80B 109.5
C79 C80 H80C 109.5
H80A C80 H80C 109.5
H80B C80 H80C 109.5
O38 C81 O39 127.5(8)
O38 C81 C82 110.1(8)
O39 C81 C82 122.4(8)
C81 C82 H82A 109.5
C81 C82 H82B 109.5
H82A C82 H82B 109.5
C81 C82 H82C 109.5
H82A C82 H82C 109.5
H82B C82 H82C 109.5
O40 C83 O41 133.6(8)
O40 C83 C84 116.8(8)
O41 C83 C84 109.5(8)
C83 C84 H84A 109.5
C83 C84 H84B 109.5
H84A C84 H84B 109.5
C83 C84 H84C 109.5
H84A C84 H84C 109.5
H84B C84 H84C 109.5
Mn1 O1 Mn5 125.9(3)
Mn1 O1 Mn4 128.4(3)
Mn5 O1 Mn4 95.3(2)
Mn2 O2 Mn7 128.3(3)
Mn2 O2 Mn6 126.9(3)
Mn7 O2 Mn6 96.8(2)
Mn3 O3 Mn9 125.7(3)
Mn3 O3 Mn8 127.1(3)
Mn9 O3 Mn8 96.7(3)
Mn8 O4 Mn4 109.3(2)
Mn8 O4 Mn6 109.4(3)
Mn4 O4 Mn6 107.6(3)
Mn4 O5 Mn5 103.5(3)
Mn4 O5 Mn10 119.0(3)
Mn5 O5 Mn10 123.6(3)
Mn4 O5 Mn6 90.7(2)
Mn5 O5 Mn6 96.1(2)
Mn10 O5 Mn6 117.2(2)
Mn7 O6 Mn6 102.7(2)
Mn7 O6 Mn11 124.6(3)
Mn6 O6 Mn11 119.3(3)
Mn7 O6 Mn8 95.9(2)
Mn6 O6 Mn8 89.7(2)
Mn11 O6 Mn8 117.3(2)
Mn8 O7 Mn9 103.8(3)
Mn8 O7 Mn12 121.0(3)
Mn9 O7 Mn12 123.7(3)
Mn8 O7 Mn4 89.14(18)
Mn9 O7 Mn4 94.78(19)
Mn12 O7 Mn4 116.5(2)
Mn11 O8 Mn10 118.3(3)
Mn11 O8 Mn12 116.9(3)
Mn10 O8 Mn12 117.7(3)
P1 O9 Mn1 137.0(3)
P1 O10 Mn6 131.6(4)
P1 O10 Mn5 123.7(3)
Mn6 O10 Mn5 98.7(2)
P1 O11 Mn2 138.2(3)
P2 O12 Mn2 137.2(3)
P2 O13 Mn8 129.6(3)
P2 O13 Mn7 124.9(3)
Mn8 O13 Mn7 99.0(2)
P2 O14 Mn3 137.7(3)
P3 O15 Mn3 136.6(3)
P3 O16 Mn4 128.8(3)
P3 O16 Mn9 125.7(3)
Mn4 O16 Mn9 99.90(19)
P3 O17 Mn1 137.5(3)
P4 O18 Mn5 124.9(3)
P4 O19 Mn10 122.5(3)
P4 O20 Mn6 123.0(3)
P5 O21 Mn7 124.3(3)
P5 O22 Mn11 120.6(3)
P5 O23 Mn8 120.2(3)
P6 O24 Mn9 127.0(3)
P6 O25 Mn12 121.1(3)
P6 O26 Mn4 124.1(3)
P7 O27 Mn10 119.5(3)
P7 O28 Mn11 117.8(3)
P7 O29 Mn12 117.4(3)
C73 O30 Mn1 124.9(5)
C73 O31 Mn5 134.0(5)
C75 O32 Mn2 124.9(5)
C75 O33 Mn7 133.7(5)
C77 O34 Mn3 125.1(6)
C77 O35 Mn9 137.0(6)
C79 O36 Mn5 127.7(5)
C79 O37 Mn10 131.6(5)
C81 O38 Mn7 128.3(5)
C81 O39 Mn11 131.4(6)
C83 O40 Mn9 124.2(5)
C83 O41 Mn12 127.5(5)
H1WA O1W H1WB 109.8
H2WA O2W H2WB 109.5
H3WA O3W H3WB 109.5
H4WA O4W H4WB 109.5
H5WA O5W H5WB 109.5
H6WA O6W H6WB 109.5
H7WA O7W H7WB 109.5
H8WA O8W H8WB 109.5
H9WA O9W H9WB 109.5
H0WA O10W H0WB 109.5
H1WC O11W H1WD 109.5
H2WC O12W H2WD 109.5
H3WC O13W H3WD 109.5
H4WC O14W H4WD 109.5
H5WC O15W H5WD 109.5
H6WC O16W H6WD 109.5
H7WC O17W H7WD 108.3
H8WC O18W H8WD 109.5
H9WC O19W H9WD 109.5
H0WC O20W H0WD 109.5
H21E O21W H21F 109.5
H22E O22W H22F 109.5
H23E O23W H23F 109.5
H24E O24W H24F 109.5
H25E O25W H25F 109.5
H26E O26W H26F 109.5
H27E O27W H27F 109.5

loop_
_geom_bond_atom_site_label_1
_geom_bond_atom_site_label_2
_geom_bond_distance
Mn1 O1 1.806(5)
Mn1 O9 1.943(5)
Mn1 N2 2.056(8)
Mn1 N1 2.070(7)
Mn1 O17 2.141(5)
Mn1 O30 2.202(5)
Mn2 O2 1.826(5)
Mn2 O12 1.961(5)
Mn2 O11 2.059(4)
Mn2 N4 2.067(7)
Mn2 N3 2.085(8)
Mn2 O32 2.217(5)
Mn3 O3 1.815(6)
Mn3 O15 1.945(5)
Mn3 N5 2.056(7)
Mn3 O14 2.091(5)
Mn3 N6 2.104(7)
Mn3 O34 2.217(6)
Mn4 O5 1.847(5)
Mn4 O26 1.899(5)
Mn4 O4 1.914(5)
Mn4 O16 1.961(5)
Mn4 O1 2.101(5)
Mn4 O7 2.524(5)
Mn5 O1 1.882(5)
Mn5 O5 1.903(5)
Mn5 O31 1.926(5)
Mn5 O18 1.949(5)
Mn5 O36 2.159(5)
Mn5 O10 2.379(6)
Mn6 O6 1.900(5)
Mn6 O10 1.921(5)
Mn6 O4 1.932(5)
Mn6 O20 1.932(5)
Mn6 O2 2.098(5)
Mn6 O5 2.471(5)
Mn7 O2 1.853(5)
Mn7 O6 1.890(5)
Mn7 O21 1.929(5)
Mn7 O33 1.936(5)
Mn7 O38 2.174(6)
Mn7 O13 2.366(6)
Mn8 O7 1.855(5)
Mn8 O4 1.899(5)
Mn8 O13 1.931(6)
Mn8 O23 1.954(5)
Mn8 O3 2.080(6)
Mn8 O6 2.493(5)
Mn9 O3 1.870(6)
Mn9 O24 1.883(5)
Mn9 O7 1.900(5)
Mn9 O35 1.928(5)
Mn9 O40 2.178(5)
Mn9 O16 2.317(5)
Mn10 O8 1.872(5)
Mn10 O27 1.897(5)
Mn10 O37 1.898(5)
Mn10 O5 1.974(5)
Mn10 O19 2.081(5)
Mn11 O8 1.852(5)
Mn11 O28 1.892(5)
Mn11 O39 1.943(5)
Mn11 O6 1.950(6)
Mn11 O22 2.082(5)
Mn12 O8 1.888(5)
Mn12 O29 1.910(5)
Mn12 O7 1.930(5)
Mn12 O41 1.945(5)
Mn12 O25 2.060(5)
P1 O9 1.510(5)
P1 O11 1.518(5)
P1 O10 1.541(5)
P1 C31 1.784(9)
P2 O12 1.491(5)
P2 O14 1.507(5)
P2 O13 1.560(6)
P2 C37 1.836(9)
P3 O17 1.477(5)
P3 O15 1.503(5)
P3 O16 1.541(5)
P3 C43 1.766(8)
P4 O19 1.491(5)
P4 O18 1.509(5)
P4 O20 1.517(5)
P4 C49 1.794(9)
P5 O22 1.520(6)
P5 O21 1.549(5)
P5 O23 1.551(5)
P5 C55 1.776(8)
P6 O24 1.515(5)
P6 O25 1.527(5)
P6 O26 1.528(5)
P6 C61 1.780(8)
P7 O29 1.515(5)
P7 O28 1.530(5)
P7 O27 1.552(5)
P7 C67 1.798(9)
N1 C1 1.383(11)
N1 C5 1.396(12)
N2 C6 1.376(11)
N2 C10 1.397(12)
N3 C15 1.398(9)
N3 C11 1.410(11)
N4 C20 1.370(11)
N4 C16 1.409(10)
N5 C21 1.378(9)
N5 C25 1.381(8)
N6 C26 1.367(8)
N6 C30 1.408(8)
C1 C2 1.384(12)
C1 H1 0.9300
C2 C3 1.400(13)
C2 H2 0.9300
C3 C4 1.384(14)
C3 H3 0.9300
C4 C5 1.337(14)
C4 H4 0.9300
C5 C6 1.441(14)
C6 C7 1.401(13)
C7 C8 1.398(15)
C7 H7 0.9300
C8 C9 1.411(14)
C8 H8 0.9300
C9 C10 1.378(14)
C9 H9 0.9300
C10 H10 0.9300
C11 C12 1.409(12)
C11 H11 0.9300
C12 C13 1.369(12)
C12 H12 0.9300
C13 C14 1.391(13)
C13 H13 0.9300
C14 C15 1.384(12)
C14 H14 0.9300
C15 C16 1.396(11)
C16 C17 1.394(12)
C17 C18 1.384(15)
C17 H17 0.9300
C18 C19 1.406(14)
C18 H18 0.9300
C19 C20 1.382(12)
C19 H19 0.9300
C20 H20 0.9300
C21 C22 1.376(13)
C21 H21 0.9300
C22 C23 1.397(13)
C22 H22 0.9300
C23 C24 1.390(14)
C23 H23 0.9300
C24 C25 1.381(13)
C24 H24 0.9300
C25 C26 1.487(10)
C26 C27 1.403(11)
C27 C28 1.384(12)
C27 H27 0.9300
C28 C29 1.391(14)
C28 H28 0.9300
C29 C30 1.383(11)
C29 H29 0.9300
C30 H30 0.9300
C31 C36 1.324(12)
C31 C32 1.522(12)
C32 C33 1.506(12)
C32 H32A 0.9700
C32 H32B 0.9700
C33 C34 1.541(14)
C33 H33A 0.9700
C33 H33B 0.9700
C34 C35 1.525(14)
C34 H34A 0.9700
C34 H34B 0.9700
C35 C36 1.544(12)
C35 H35A 0.9700
C35 H35B 0.9700
C36 H36 0.9300
C37 C42 1.340(12)
C37 C38 1.536(14)
C38 C39 1.505(13)
C38 H38A 0.9700
C38 H38B 0.9700
C39 C40 1.513(13)
C39 H39A 0.9700
C39 H39B 0.9700
C40 C41 1.518(16)
C40 H40A 0.9700
C40 H40B 0.9700
C41 C42 1.510(13)
C41 H41A 0.9700
C41 H41B 0.9700
C42 H42 0.9300
C43 C48 1.365(14)
C43 C44 1.495(14)
C44 C45 1.520(12)
C44 H44A 0.9700
C44 H44B 0.9700
C45 C46 1.514(14)
C45 H45A 0.9700
C45 H45B 0.9700
C46 C47 1.511(14)
C46 H46A 0.9700
C46 H46B 0.9700
C47 C48 1.512(13)
C47 H47A 0.9700
C47 H47B 0.9700
C48 H48 0.9300
C49 C54 1.379(14)
C49 C50 1.517(12)
C50 C51 1.523(12)
C50 H50A 0.9700
C50 H50B 0.9700
C51 C52 1.504(14)
C51 H51A 0.9700
C51 H51B 0.9700
C52 C53 1.531(14)
C52 H52A 0.9700
C52 H52B 0.9700
C53 C54 1.504(12)
C53 H53A 0.9700
C53 H53B 0.9700
C54 H54 0.9300
C55 C60 1.346(12)
C55 C56 1.491(12)
C56 C57 1.533(11)
C56 H56A 0.9700
C56 H56B 0.9700
C57 C58 1.500(14)
C57 H57A 0.9700
C57 H57B 0.9700
C58 C59 1.509(15)
C58 H58A 0.9700
C58 H58B 0.9700
C59 C60 1.500(11)
C59 H59A 0.9700
C59 H59B 0.9700
C60 H60 0.9300
C61 C66 1.319(13)
C61 C62 1.512(13)
C62 C63 1.521(12)
C62 H62A 0.9700
C62 H62B 0.9700
C63 C64 1.529(15)
C63 H63A 0.9700
C63 H63B 0.9700
C64 C65 1.513(14)
C64 H64A 0.9700
C64 H64B 0.9700
C65 C66 1.529(12)
C65 H65A 0.9700
C65 H65B 0.9700
C66 H66 0.9300
C67 C72 1.339(12)
C67 C68 1.519(12)
C68 C69 1.515(15)
C68 H68A 0.9700
C68 H68B 0.9700
C69 C70 1.545(14)
C69 H69A 0.9700
C69 H69B 0.9700
C70 C71 1.504(13)
C70 H70A 0.9700
C70 H70B 0.9700
C71 C72 1.541(14)
C71 H71A 0.9700
C71 H71B 0.9700
C72 H72 0.9300
C73 O30 1.207(10)
C73 O31 1.227(10)
C73 C74 1.472(11)
C74 H74A 0.9600
C74 H74B 0.9600
C74 H74C 0.9600
C75 O33 1.218(11)
C75 O32 1.225(10)
C75 C76 1.480(12)
C76 H76A 0.9600
C76 H76B 0.9600
C76 H76C 0.9600
C77 O35 1.213(12)
C77 O34 1.214(12)
C77 C78 1.498(12)
C78 H78A 0.9600
C78 H78B 0.9600
C78 H78C 0.9600
C79 O36 1.211(9)
C79 O37 1.226(9)
C79 C80 1.477(11)
C80 H80A 0.9600
C80 H80B 0.9600
C80 H80C 0.9600
C81 O38 1.219(10)
C81 O39 1.223(10)
C81 C82 1.484(12)
C82 H82A 0.9600
C82 H82B 0.9600
C82 H82C 0.9600
C83 O40 1.226(10)
C83 O41 1.234(10)
C83 C84 1.473(12)
C84 H84A 0.9600
C84 H84B 0.9600
C84 H84C 0.9600
O1W H1WA 0.8501
O1W H1WB 0.8499
O2W H2WA 0.8499
O2W H2WB 0.8501
O3W H3WA 0.8501
O3W H3WB 0.8500
O4W H4WA 0.8501
O4W H4WB 0.8500
O5W H5WA 0.8500
O5W H5WB 0.8501
O6W H6WA 0.8500
O6W H6WB 0.8500
O7W H7WA 0.8500
O7W H7WB 0.8500
O8W H8WA 0.8499
O8W H8WB 0.8501
O9W H9WA 0.8501
O9W H9WB 0.8500
O10W H0WA 0.8501
O10W H0WB 0.8501
O11W H1WC 0.8500
O11W H1WD 0.8500
O12W H2WC 0.8500
O12W H2WD 0.8500
O13W H3WC 0.8499
O13W H3WD 0.8501
O14W H4WC 0.8499
O14W H4WD 0.8499
O15W H5WC 0.8500
O15W H5WD 0.8500
O16W H6WC 0.8499
O16W H6WD 0.8499
O17W H7WC 0.8500
O17W H7WD 0.8500
O18W H8WC 0.8499
O18W H8WD 0.8499
O19W H9WC 0.8499
O19W H9WD 0.8500
O20W H0WC 0.8499
O20W H0WD 0.8500
O21W H21E 0.8500
O21W H21F 0.8500
O22W H22E 0.8500
O22W H22F 0.8499
O23W H23E 0.8500
O23W H23F 0.8501
O24W H24E 0.8501
O24W H24F 0.8500
O25W H25E 0.8500
O25W H25F 0.8501
O26W H26E 0.8500
O26W H26F 0.8499
O27W H27E 0.8501
O27W H27F 0.8501
